data_1543439
loop_
_publ_author_name
'Chow, Pui-Keong'
'Cheng, Gang'
'Tong, Glenna So Ming'
'Ma, Chensheng'
'Kwok, Wai-Ming'
'Ang, Wai-Hung'
'Chung, Clive Yik-Sham'
'Yang, Chen'
'Wang, Feng'
'Che, Chi-Ming'

_publ_section_title
;
 Highly luminescent palladium(ii) complexes with sub-millisecond blue to
 green phosphorescent excited states. Photocatalysis and highly efficient
 PSF-OLEDs
;
_journal_issue 9
_journal_name_full 'Chem. Sci.'
_journal_page_first 6083
_journal_paper_doi 10.1039/C6SC00462H
_journal_volume 7
_journal_year 2016
_chemical_formula_moiety 'C43 H38 N2 O Pd, C4 H8 O2'
_chemical_formula_sum 'C47 H46 N2 O3 Pd'
_chemical_formula_weight 793.26
_chemical_name_systematic
;
 ? 
;
_space_group_crystal_system monoclinic
_space_group_IT_number 14
_space_group_name_Hall '-P 2ybc'
_space_group_name_H-M_alt 'P 1 21/c 1'
_symmetry_space_group_name_Hall '-P 2ybc'
_symmetry_space_group_name_H-M 'P 1 21/c 1'
_atom_sites_solution_hydrogens geom
_atom_sites_solution_primary direct
_atom_sites_solution_secondary difmap
_audit_block_doi 10.5517/cc146bd2
_audit_creation_date 2014-08-25
_audit_creation_method
;
Olex2 1.2
(compiled 2014.07.22 svn.r2960 for OlexSys, GUI svn.r4862)
;
_audit_update_record
;
2016-01-22 deposited with the CCDC.
2016-05-24 downloaded from the CCDC.
;
_cell_angle_alpha 90.00
_cell_angle_beta 102.099(3)
_cell_angle_gamma 90.00
_cell_formula_units_Z 4
_cell_length_a 19.469(3)
_cell_length_b 12.2196(16)
_cell_length_c 16.391(2)
_cell_measurement_reflns_used 9716
_cell_measurement_temperature 100
_cell_measurement_theta_max 66.19
_cell_measurement_theta_min 2.32
_cell_volume 3812.9(9)
_computing_molecular_graphics 'Olex2 (Dolomanov et al., 2009)'
_computing_publication_material 'Olex2 (Dolomanov et al., 2009)'
_computing_structure_refinement 'XL (Sheldrick, 2008)'
_computing_structure_solution 'XS (Sheldrick, 2008)'
_diffrn_ambient_temperature 100
_diffrn_measured_fraction_theta_full 0.979
_diffrn_measured_fraction_theta_max 0.979
_diffrn_measurement_device_type 'Bruker APEX-II CCD'
_diffrn_measurement_method '\f and \w scans'
_diffrn_radiation_monochromator graphite
_diffrn_radiation_type CuK\a
_diffrn_radiation_wavelength 1.54178
_diffrn_reflns_av_R_equivalents 0.0648
_diffrn_reflns_av_unetI/netI 0.0328
_diffrn_reflns_limit_h_max 22
_diffrn_reflns_limit_h_min -23
_diffrn_reflns_limit_k_max 10
_diffrn_reflns_limit_k_min -14
_diffrn_reflns_limit_l_max 19
_diffrn_reflns_limit_l_min -16
_diffrn_reflns_number 58787
_diffrn_reflns_theta_full 66.94
_diffrn_reflns_theta_max 66.94
_diffrn_reflns_theta_min 2.32
_diffrn_source 'fine-focus sealed tube'
_diffrn_standards_number 0
_exptl_absorpt_coefficient_mu 4.271
_exptl_absorpt_correction_T_max 0.7421
_exptl_absorpt_correction_T_min 0.5930
_exptl_absorpt_correction_type multi-scan
_exptl_absorpt_process_details
;
SADABS-2008/1 (Bruker,2008) was used for absorption correction.
wR2(int) was 0.1204 before and 0.1002 after correction.
The Ratio of minimum to maximum transmission is 0.7991.
The \l/2 correction factor is 0.0015.
;
_exptl_crystal_colour 'clear light colourless'
_exptl_crystal_colour_lustre clear
_exptl_crystal_colour_modifier light
_exptl_crystal_colour_primary colourless
_exptl_crystal_density_diffrn 1.382
_exptl_crystal_density_method 'not measured'
_exptl_crystal_description block
_exptl_crystal_F_000 1648
_exptl_crystal_size_max 0.4
_exptl_crystal_size_mid 0.3
_exptl_crystal_size_min 0.3
_refine_diff_density_max 1.056
_refine_diff_density_min -0.565
_refine_diff_density_rms 0.081
_refine_ls_extinction_method none
_refine_ls_goodness_of_fit_ref 1.043
_refine_ls_hydrogen_treatment constr
_refine_ls_matrix_type full
_refine_ls_number_parameters 486
_refine_ls_number_reflns 6652
_refine_ls_number_restraints 0
_refine_ls_restrained_S_all 1.043
_refine_ls_R_factor_all 0.0323
_refine_ls_R_factor_gt 0.0323
_refine_ls_shift/su_max 0.001
_refine_ls_shift/su_mean 0.000
_refine_ls_structure_factor_coef Fsqd
_refine_ls_weighting_details 'calc w=1/[\s^2^(Fo^2^)+(0.0540P)^2^+3.5330P] where P=(Fo^2^+2Fc^2^)/3'
_refine_ls_weighting_scheme calc
_refine_ls_wR_factor_gt 0.0884
_refine_ls_wR_factor_ref 0.0885
_reflns_number_gt 6622
_reflns_number_total 6652
_reflns_threshold_expression >2sigma(I)
_cod_data_source_file c6sc00462h2.cif
_cod_data_source_block david93_0m-mon
_cod_depositor_comments 'Adding full bibliography for 1543439--1543440.cif.'
_cod_original_cell_volume 3813.0(9)
_cod_database_code 1543439
_olex2_refinement_description
;
1. Fixed Uiso
 At 1.2 times of:
  All C(H) groups, All C(H,H) groups
 At 1.5 times of:
  All C(H,H,H) groups
2.a Secondary CH2 refined with riding coordinates:
 C46(H46A,H46B)
2.b Aromatic/amide H refined with riding coordinates:
 C23(H23), C31(H31), C34(H34), C20(H20), C28(H28), C1(H1), C27(H27), C14(H14),
 C25(H25), C2(H2), C32(H32), C22(H22), C13(H13), C3(H3), C9(H9), C4(H4),
 C15(H15), C21(H21), C8(H8), C7(H7)
2.c Idealised Me refined as rotating group:
 C43(H43A,H43B,H43C), C37(H37A,H37B,H37C), C39(H39A,H39B,H39C), C38(H38A,H38B,
 H38C), C42(H42A,H42B,H42C), C41(H41A,H41B,H41C), C47(H47A,H47B,H47C), C44(H44A,
 H44B,H44C)
;
_olex2_submission_special_instructions 'No special instructions were received'

loop_
_space_group_symop_id
_space_group_symop_operation_xyz
1 'x, y, z'
2 '-x, y+1/2, -z+1/2'
3 '-x, -y, -z'
4 'x, -y-1/2, z-1/2'

loop_
_atom_site_label
_atom_site_type_symbol
_atom_site_fract_x
_atom_site_fract_y
_atom_site_fract_z
_atom_site_U_iso_or_equiv
_atom_site_adp_type
_atom_site_occupancy
_atom_site_calc_flag
_atom_site_refinement_flags_posn
Pd1 Pd 0.362839(7) 0.738435(13) 0.160146(8) 0.01255(8) Uani 1 d .
N2 N 0.29877(10) 0.72440(15) 0.24773(12) 0.0151(4) Uani 1 d .
C11 C 0.42970(13) 0.74050(17) 0.08606(15) 0.0167(5) Uani 1 d .
O1 O 0.40307(7) 0.56109(12) 0.02406(9) 0.0211(3) Uani 1 d .
N1 N 0.42212(9) 0.88118(15) 0.20723(11) 0.0180(4) Uani 1 d .
C23 C 0.32982(13) 0.73645(17) 0.32919(14) 0.0177(5) Uani 1 d .
H23 H 0.3797 0.7384 0.3437 0.021 Uiso 1 calc R
C29 C 0.10163(11) 0.80562(17) 0.05673(12) 0.0150(4) Uani 1 d .
C24 C 0.17407(10) 0.79781(17) 0.08621(12) 0.0132(4) Uani 1 d .
C10 C 0.44144(10) 0.65672(18) 0.03396(12) 0.0171(4) Uani 1 d .
C19 C 0.22859(11) 0.71526(17) 0.22730(12) 0.0138(4) Uani 1 d .
C17 C 0.30669(10) 0.62446(16) 0.09000(11) 0.0137(4) Uani 1 d .
C31 C -0.00304(11) 0.6818(2) 0.07692(13) 0.0207(5) Uani 1 d .
H31 H -0.0388 0.7257 0.0444 0.025 Uiso 1 calc R
C34 C 0.10161(11) 0.55093(18) 0.17219(12) 0.0179(4) Uani 1 d .
H34 H 0.1376 0.5071 0.2044 0.022 Uiso 1 calc R
C20 C 0.18849(12) 0.72995(17) 0.28779(14) 0.0175(5) Uani 1 d .
H20 H 0.1387 0.7283 0.2720 0.021 Uiso 1 calc R
C35 C 0.11893(10) 0.64524(17) 0.13445(12) 0.0149(4) Uani 1 d .
C28 C 0.07387(11) 0.89370(19) 0.00755(13) 0.0209(4) Uani 1 d .
H28 H 0.0247 0.8990 -0.0139 0.025 Uiso 1 calc R
C30 C 0.06720(11) 0.71121(18) 0.08733(12) 0.0158(4) Uani 1 d .
C12 C 0.33408(10) 0.55690(17) 0.03595(12) 0.0161(4) Uani 1 d .
C18 C 0.19279(10) 0.69052(17) 0.13628(12) 0.0130(4) Uani 1 d .
C1 C 0.41152(11) 0.95073(19) 0.26731(13) 0.0210(4) Uani 1 d .
H1 H 0.3797 0.9297 0.3012 0.025 Uiso 1 calc R
C27 C 0.11906(12) 0.97420(18) -0.00996(14) 0.0221(5) Uani 1 d .
H27 H 0.1001 1.0345 -0.0439 0.027 Uiso 1 calc R
C14 C 0.22519(12) 0.46614(17) -0.01327(13) 0.0193(4) Uani 1 d .
H14 H 0.1978 0.4120 -0.0468 0.023 Uiso 1 calc R
C26 C 0.19176(12) 0.96923(18) 0.02079(13) 0.0187(4) Uani 1 d .
C25 C 0.21859(11) 0.87853(17) 0.06909(12) 0.0152(4) Uani 1 d .
H25 H 0.2677 0.8724 0.0902 0.018 Uiso 1 calc R
C5 C 0.46727(10) 0.91168(19) 0.15808(13) 0.0200(4) Uani 1 d .
C2 C 0.44468(12) 1.0511(2) 0.28213(14) 0.0263(5) Uani 1 d .
H2 H 0.4366 1.0974 0.3258 0.032 Uiso 1 calc R
C32 C -0.01988(11) 0.5871(2) 0.11492(13) 0.0221(5) Uani 1 d .
H32 H -0.0679 0.5670 0.1080 0.026 Uiso 1 calc R
C22 C 0.29345(13) 0.74604(17) 0.39217(15) 0.0193(5) Uani 1 d .
H22 H 0.3174 0.7520 0.4488 0.023 Uiso 1 calc R
C13 C 0.29567(12) 0.47637(17) -0.01381(13) 0.0198(4) Uani 1 d .
H13 H 0.3174 0.4297 -0.0473 0.024 Uiso 1 calc R
C6 C 0.47621(11) 0.83067(19) 0.09498(13) 0.0203(4) Uani 1 d .
C33 C 0.03135(11) 0.51990(19) 0.16319(12) 0.0206(5) Uani 1 d .
C3 C 0.48995(13) 1.0823(2) 0.23152(15) 0.0305(5) Uani 1 d .
H3 H 0.5131 1.1511 0.2396 0.037 Uiso 1 calc R
C9 C 0.49499(11) 0.6609(2) -0.01073(14) 0.0226(5) Uani 1 d .
H9 H 0.5015 0.6019 -0.0461 0.027 Uiso 1 calc R
C4 C 0.50133(12) 1.0129(2) 0.16930(15) 0.0278(5) Uani 1 d .
H4 H 0.5322 1.0339 0.1342 0.033 Uiso 1 calc R
C36 C 0.24028(12) 1.05938(19) -0.00036(15) 0.0246(5) Uani 1 d .
C15 C 0.19430(11) 0.53446(17) 0.03594(13) 0.0165(4) Uani 1 d .
H15 H 0.1454 0.5282 0.0343 0.020 Uiso 1 calc R
C21 C 0.22043(14) 0.74681(17) 0.37038(15) 0.0196(5) Uani 1 d .
H21 H 0.1932 0.7587 0.4113 0.024 Uiso 1 calc R
C16 C 0.23384(11) 0.61272(16) 0.08818(12) 0.0133(4) Uani 1 d .
C8 C 0.53844(16) 0.7512(2) -0.00327(19) 0.0312(6) Uani 1 d .
H8 H 0.5746 0.7550 -0.0341 0.037 Uiso 1 calc R
C40 C 0.00936(12) 0.4168(2) 0.20433(14) 0.0258(5) Uani 1 d .
C7 C 0.52930(12) 0.8369(2) 0.04946(15) 0.0299(5) Uani 1 d .
H7 H 0.5590 0.8993 0.0545 0.036 Uiso 1 calc R
C43 C -0.03230(16) 0.3417(2) 0.13804(16) 0.0412(7) Uani 1 d .
H43A H -0.0756 0.3786 0.1102 0.062 Uiso 1 calc GR
H43B H -0.0441 0.2742 0.1643 0.062 Uiso 1 calc GR
H43C H -0.0040 0.3240 0.0969 0.062 Uiso 1 calc GR
C37 C 0.31279(14) 1.0558(3) 0.0574(2) 0.0494(8) Uani 1 d .
H37A H 0.3079 1.0648 0.1153 0.074 Uiso 1 calc GR
H37B H 0.3419 1.1151 0.0427 0.074 Uiso 1 calc GR
H37C H 0.3351 0.9853 0.0512 0.074 Uiso 1 calc GR
C39 C 0.20848(15) 1.1725(2) 0.00474(19) 0.0365(6) Uani 1 d .
H39A H 0.1641 1.1779 -0.0363 0.055 Uiso 1 calc GR
H39B H 0.2412 1.2284 -0.0070 0.055 Uiso 1 calc GR
H39C H 0.1997 1.1839 0.0609 0.055 Uiso 1 calc GR
C38 C 0.25048(17) 1.0427(2) -0.09044(19) 0.0436(7) Uani 1 d .
H38A H 0.2766 0.9748 -0.0935 0.065 Uiso 1 calc GR
H38B H 0.2768 1.1046 -0.1064 0.065 Uiso 1 calc GR
H38C H 0.2045 1.0382 -0.1285 0.065 Uiso 1 calc GR
C42 C -0.0358(2) 0.4488(3) 0.26631(19) 0.0545(9) Uani 1 d .
H42A H -0.0089 0.4973 0.3090 0.082 Uiso 1 calc GR
H42B H -0.0494 0.3828 0.2930 0.082 Uiso 1 calc GR
H42C H -0.0781 0.4868 0.2368 0.082 Uiso 1 calc GR
C41 C 0.07242(16) 0.3525(3) 0.2523(2) 0.0616(10) Uani 1 d .
H41A H 0.1017 0.3288 0.2137 0.092 Uiso 1 calc GR
H41B H 0.0558 0.2882 0.2783 0.092 Uiso 1 calc GR
H41C H 0.1001 0.3992 0.2956 0.092 Uiso 1 calc GR
O2 O 0.31714(15) 0.2084(2) 0.33120(15) 0.0617(6) Uani 1 d .
O3 O 0.25851(15) 0.2823(3) 0.21422(18) 0.0728(8) Uani 1 d .
C47 C 0.37086(17) 0.3369(3) 0.1835(2) 0.0467(7) Uani 1 d .
H47A H 0.3544 0.3140 0.1254 0.070 Uiso 1 calc GR
H47B H 0.3957 0.2760 0.2159 0.070 Uiso 1 calc GR
H47C H 0.4028 0.3992 0.1857 0.070 Uiso 1 calc GR
C45 C 0.26980(17) 0.2041(3) 0.27079(19) 0.0467(7) Uani 1 d .
C46 C 0.3109(2) 0.3687(3) 0.2187(2) 0.0658(11) Uani 1 d .
H46A H 0.3279 0.3897 0.2778 0.079 Uiso 1 calc R
H46B H 0.2883 0.4338 0.1884 0.079 Uiso 1 calc R
C44 C 0.2143(2) 0.1190(5) 0.2580(2) 0.0781(14) Uani 1 d .
H44A H 0.2354 0.0479 0.2763 0.117 Uiso 1 calc GR
H44B H 0.1918 0.1153 0.1987 0.117 Uiso 1 calc GR
H44C H 0.1791 0.1375 0.2907 0.117 Uiso 1 calc GR

loop_
_atom_site_aniso_label
_atom_site_aniso_U_11
_atom_site_aniso_U_22
_atom_site_aniso_U_33
_atom_site_aniso_U_23
_atom_site_aniso_U_13
_atom_site_aniso_U_12
Pd1 0.01021(11) 0.01523(11) 0.01179(11) -0.00083(5) 0.00135(7) -0.00053(5)
N2 0.0160(9) 0.0155(9) 0.0129(9) -0.0004(7) 0.0011(7) -0.0007(7)
C11 0.0138(12) 0.0194(11) 0.0167(11) 0.0020(8) 0.0027(9) 0.0018(8)
O1 0.0177(7) 0.0185(8) 0.0295(8) -0.0037(6) 0.0105(6) 0.0011(6)
N1 0.0121(8) 0.0217(9) 0.0184(8) -0.0002(7) -0.0006(6) -0.0014(7)
C23 0.0159(11) 0.0208(11) 0.0145(11) -0.0005(8) -0.0010(9) -0.0008(8)
C29 0.0161(10) 0.0157(10) 0.0135(9) -0.0032(8) 0.0037(8) -0.0008(8)
C24 0.0164(10) 0.0138(10) 0.0092(9) -0.0012(8) 0.0020(7) 0.0015(8)
C10 0.0125(9) 0.0210(11) 0.0173(10) 0.0012(8) 0.0019(8) 0.0022(8)
C19 0.0147(10) 0.0130(9) 0.0130(10) 0.0009(8) 0.0009(8) 0.0006(8)
C17 0.0147(9) 0.0130(9) 0.0125(9) 0.0032(8) 0.0008(7) 0.0010(8)
C31 0.0140(10) 0.0285(12) 0.0193(10) -0.0034(9) 0.0027(8) 0.0004(9)
C34 0.0173(10) 0.0222(11) 0.0138(9) -0.0014(8) 0.0023(8) -0.0039(9)
C20 0.0161(11) 0.0191(11) 0.0167(11) -0.0001(8) 0.0022(9) 0.0021(8)
C35 0.0130(9) 0.0197(10) 0.0118(9) -0.0025(8) 0.0023(7) -0.0016(8)
C28 0.0146(10) 0.0228(11) 0.0230(10) -0.0001(9) -0.0014(8) 0.0037(8)
C30 0.0162(10) 0.0188(10) 0.0132(10) -0.0041(8) 0.0051(8) -0.0018(9)
C12 0.0153(10) 0.0153(10) 0.0173(10) 0.0026(8) 0.0025(8) 0.0010(8)
C18 0.0132(9) 0.0137(10) 0.0114(9) 0.0026(8) 0.0008(7) -0.0001(8)
C1 0.0194(10) 0.0250(12) 0.0178(10) -0.0032(9) 0.0020(8) -0.0005(9)
C27 0.0240(11) 0.0173(11) 0.0230(10) 0.0046(9) 0.0002(9) 0.0039(9)
C14 0.0246(11) 0.0126(10) 0.0189(10) -0.0022(8) 0.0006(8) -0.0016(8)
C26 0.0207(11) 0.0164(11) 0.0186(10) 0.0006(8) 0.0032(8) -0.0005(9)
C25 0.0148(10) 0.0159(10) 0.0141(9) -0.0007(8) 0.0014(7) 0.0003(8)
C5 0.0123(9) 0.0262(12) 0.0201(10) -0.0008(9) -0.0001(8) -0.0030(8)
C2 0.0254(12) 0.0277(13) 0.0236(11) -0.0069(10) 0.0000(9) -0.0027(10)
C32 0.0147(10) 0.0320(13) 0.0203(10) -0.0042(9) 0.0058(8) -0.0064(9)
C22 0.0219(13) 0.0198(11) 0.0139(11) -0.0016(8) -0.0012(9) 0.0001(8)
C13 0.0267(11) 0.0147(10) 0.0187(10) -0.0010(8) 0.0059(8) 0.0034(8)
C6 0.0134(10) 0.0256(11) 0.0209(10) 0.0004(9) 0.0016(8) -0.0020(9)
C33 0.0204(11) 0.0270(12) 0.0148(10) -0.0033(9) 0.0047(8) -0.0072(9)
C3 0.0255(12) 0.0283(13) 0.0348(13) -0.0053(11) 0.0000(10) -0.0106(10)
C9 0.0189(10) 0.0275(12) 0.0229(11) -0.0029(9) 0.0073(9) 0.0007(9)
C4 0.0212(11) 0.0317(13) 0.0306(12) -0.0039(10) 0.0060(9) -0.0102(10)
C36 0.0232(12) 0.0170(11) 0.0323(12) 0.0085(9) 0.0028(9) -0.0009(9)
C15 0.0169(10) 0.0165(10) 0.0154(10) 0.0023(8) 0.0016(8) -0.0012(8)
C21 0.0225(13) 0.0223(11) 0.0153(12) -0.0017(8) 0.0069(10) 0.0013(8)
C16 0.0166(10) 0.0117(9) 0.0110(9) 0.0030(7) 0.0018(7) 0.0011(8)
C8 0.0243(15) 0.0417(16) 0.0324(16) -0.0076(10) 0.0167(12) -0.0066(10)
C40 0.0238(11) 0.0331(13) 0.0208(11) 0.0027(10) 0.0051(9) -0.0119(10)
C7 0.0220(11) 0.0358(14) 0.0349(13) -0.0072(11) 0.0125(10) -0.0119(10)
C43 0.0572(18) 0.0403(16) 0.0277(13) -0.0019(12) 0.0122(12) -0.0258(14)
C37 0.0281(14) 0.0376(16) 0.074(2) 0.0267(15) -0.0091(14) -0.0159(12)
C39 0.0396(15) 0.0179(12) 0.0517(16) 0.0024(11) 0.0088(12) -0.0014(11)
C38 0.0575(18) 0.0309(15) 0.0510(17) 0.0030(13) 0.0309(14) -0.0087(13)
C42 0.090(3) 0.0451(18) 0.0412(16) -0.0049(14) 0.0433(17) -0.0209(17)
C41 0.0367(16) 0.059(2) 0.084(2) 0.046(2) -0.0006(16) -0.0168(15)
O2 0.0858(19) 0.0527(14) 0.0430(13) 0.0098(11) 0.0055(13) 0.0005(14)
O3 0.0534(16) 0.110(2) 0.0595(16) 0.0435(16) 0.0220(13) 0.0225(15)
C47 0.0553(18) 0.0364(17) 0.0464(16) 0.0036(14) 0.0062(13) 0.0024(14)
C45 0.0484(18) 0.059(2) 0.0322(16) 0.0068(15) 0.0084(14) 0.0158(16)
C46 0.102(3) 0.047(2) 0.061(2) 0.0269(17) 0.047(2) 0.027(2)
C44 0.059(2) 0.135(4) 0.0408(18) 0.023(2) 0.0129(16) -0.027(2)

loop_
_atom_type_symbol
_atom_type_description
_atom_type_scat_dispersion_real
_atom_type_scat_dispersion_imag
_atom_type_scat_source
C C 0.0181 0.0091 'International Tables Vol C Tables 4.2.6.8 and 6.1.1.4'
H H 0.0000 0.0000 'International Tables Vol C Tables 4.2.6.8 and 6.1.1.4'
N N 0.0311 0.0180 'International Tables Vol C Tables 4.2.6.8 and 6.1.1.4'
O O 0.0492 0.0322 'International Tables Vol C Tables 4.2.6.8 and 6.1.1.4'
Pd Pd 0.1215 3.9337 'International Tables Vol C Tables 4.2.6.8 and 6.1.1.4'

loop_
_geom_angle_atom_site_label_1
_geom_angle_atom_site_label_2
_geom_angle_atom_site_label_3
_geom_angle
N2 Pd1 N1 99.95(7)
C11 Pd1 N2 173.74(8)
C11 Pd1 N1 80.51(8)
C11 Pd1 C17 90.39(9)
C17 Pd1 N2 90.27(8)
C17 Pd1 N1 165.96(7)
C23 N2 Pd1 117.38(15)
C19 N2 Pd1 123.84(14)
C19 N2 C23 118.43(19)
C10 C11 Pd1 126.24(17)
C10 C11 C6 117.1(2)
C6 C11 Pd1 116.14(16)
C10 O1 C12 121.84(16)
C1 N1 Pd1 128.46(14)
C1 N1 C5 118.41(19)
C5 N1 Pd1 112.02(14)
N2 C23 C22 123.8(2)
C24 C29 C30 109.11(18)
C28 C29 C24 119.8(2)
C28 C29 C30 131.05(19)
C29 C24 C18 110.48(17)
C25 C24 C29 120.87(19)
C25 C24 C18 128.64(18)
C11 C10 C9 122.4(2)
O1 C10 C11 123.03(19)
O1 C10 C9 114.55(19)
N2 C19 C20 120.26(19)
N2 C19 C18 119.28(18)
C20 C19 C18 120.45(18)
C12 C17 Pd1 123.09(15)
C12 C17 C16 116.09(18)
C16 C17 Pd1 120.68(14)
C32 C31 C30 118.7(2)
C35 C34 C33 120.3(2)
C21 C20 C19 120.7(2)
C34 C35 C30 121.03(18)
C34 C35 C18 127.37(18)
C30 C35 C18 111.60(18)
C29 C28 C27 118.95(19)
C31 C30 C29 131.8(2)
C31 C30 C35 119.8(2)
C35 C30 C29 108.34(18)
C17 C12 O1 124.95(18)
C13 C12 O1 110.99(18)
C13 C12 C17 124.07(19)
C24 C18 C16 109.70(15)
C19 C18 C24 110.85(16)
C19 C18 C16 115.75(16)
C35 C18 C24 100.33(15)
C35 C18 C19 108.77(16)
C35 C18 C16 110.36(16)
N1 C1 C2 123.3(2)
C28 C27 C26 122.1(2)
C13 C14 C15 120.2(2)
C27 C26 C36 120.67(19)
C25 C26 C27 117.9(2)
C25 C26 C36 121.43(19)
C24 C25 C26 120.38(19)
N1 C5 C6 114.74(19)
N1 C5 C4 120.7(2)
C4 C5 C6 124.5(2)
C1 C2 C3 118.1(2)
C31 C32 C33 122.4(2)
C23 C22 C21 117.9(2)
C14 C13 C12 118.25(19)
C11 C6 C5 115.48(19)
C7 C6 C11 121.1(2)
C7 C6 C5 123.3(2)
C34 C33 C32 117.8(2)
C34 C33 C40 122.3(2)
C32 C33 C40 119.93(19)
C4 C3 C2 119.7(2)
C8 C9 C10 119.6(2)
C3 C4 C5 119.7(2)
C26 C36 C38 109.2(2)
C37 C36 C26 111.83(19)
C37 C36 C38 107.6(2)
C39 C36 C26 111.2(2)
C39 C36 C37 109.0(2)
C39 C36 C38 107.9(2)
C14 C15 C16 121.2(2)
C20 C21 C22 118.4(2)
C17 C16 C18 122.94(17)
C15 C16 C17 120.02(18)
C15 C16 C18 116.82(18)
C9 C8 C7 120.0(2)
C43 C40 C33 109.77(18)
C43 C40 C42 109.5(2)
C43 C40 C41 107.9(3)
C42 C40 C33 109.6(2)
C42 C40 C41 107.6(3)
C41 C40 C33 112.37(19)
C8 C7 C6 119.7(2)
C45 O3 C46 118.6(3)
O2 C45 O3 122.2(4)
O2 C45 C44 123.8(3)
O3 C45 C44 113.6(3)
O3 C46 C47 113.3(3)

loop_
_geom_bond_atom_site_label_1
_geom_bond_atom_site_label_2
_geom_bond_distance
Pd1 N2 2.0968(19)
Pd1 C11 1.958(2)
Pd1 N1 2.1441(18)
Pd1 C17 1.982(2)
N2 C23 1.353(3)
N2 C19 1.342(3)
C11 C10 1.382(3)
C11 C6 1.414(3)
O1 C10 1.378(3)
O1 C12 1.398(2)
N1 C1 1.349(3)
N1 C5 1.363(3)
C23 C22 1.374(4)
C29 C24 1.395(3)
C29 C28 1.385(3)
C29 C30 1.474(3)
C24 C18 1.549(3)
C24 C25 1.380(3)
C10 C9 1.395(3)
C19 C20 1.396(3)
C19 C18 1.539(3)
C17 C12 1.396(3)
C17 C16 1.420(3)
C31 C30 1.390(3)
C31 C32 1.385(3)
C34 C35 1.383(3)
C34 C33 1.397(3)
C20 C21 1.382(3)
C35 C30 1.391(3)
C35 C18 1.535(3)
C28 C27 1.389(3)
C12 C13 1.392(3)
C18 C16 1.558(3)
C1 C2 1.384(3)
C27 C26 1.401(3)
C14 C13 1.380(3)
C14 C15 1.383(3)
C26 C25 1.398(3)
C26 C36 1.537(3)
C5 C6 1.468(3)
C5 C4 1.397(3)
C2 C3 1.384(3)
C32 C33 1.402(3)
C22 C21 1.391(4)
C6 C7 1.398(3)
C33 C40 1.532(3)
C3 C4 1.379(4)
C9 C8 1.380(4)
C36 C37 1.527(3)
C36 C39 1.524(3)
C36 C38 1.544(4)
C15 C16 1.401(3)
C8 C7 1.393(4)
C40 C43 1.520(3)
C40 C42 1.528(4)
C40 C41 1.529(4)
O2 C45 1.204(4)
O3 C45 1.317(4)
O3 C46 1.459(5)
C47 C46 1.459(5)
C45 C44 1.482(6)
